data_4504408
loop_
_publ_author_name
'Lenthall, Joseph T.'
'Anderson, Kirsty M.'
'Smith, Stephen J.'
'Steed, Jonathan W.'

_publ_section_title
;
 Crystal Packing in Equilibrating Systems:&#x00A0; A Single Crystal
 Containing Three Isomers of CuCl(1-pyridin-2-yl-3-p-tolyl-thiourea)2
;
_journal_issue 9
_journal_name_full 'Crystal Growth &amp; Design'
_journal_page_first 1858
_journal_paper_doi 10.1021/cg070533k
_journal_volume 7
_journal_year 2007
_chemical_formula_moiety '2(Cu(tTUP)2Cl), 4(Cu(tTUP)4(mu-Cl)2, 2(Cu(mu-tTUP)4Cl2)'
_chemical_formula_sum 'C208 H208 Cl8 Cu8 N48 S16'
_chemical_formula_weight 4685.10
_chemical_name_systematic
; 
 ? 
;
_space_group_IT_number 13
_symmetry_cell_setting monoclinic
_symmetry_space_group_name_Hall '-P 2yc'
_symmetry_space_group_name_H-M 'P 1 2/c 1'
_atom_sites_solution_hydrogens geom
_atom_sites_solution_primary direct
_atom_sites_solution_secondary difmap
_audit_creation_method SHELXL-97
_cell_angle_alpha 90.00
_cell_angle_beta 101.369(3)
_cell_angle_gamma 90.00
_cell_formula_units_Z 2
_cell_length_a 25.271(2)
_cell_length_b 19.6049(14)
_cell_length_c 21.8179(16)
_cell_measurement_temperature 120(2)
_cell_volume 10597.3(14)
_computing_cell_refinement SMART
_computing_data_collection SMART
_computing_data_reduction SAINT
_computing_molecular_graphics X-Seed
_computing_publication_material X-Seed
_computing_structure_refinement 'SHELXL-97 (Sheldrick, 1997)'
_computing_structure_solution 'SHELXS-97 (Sheldrick, 1990)'
_diffrn_ambient_temperature 120(2)
_diffrn_measured_fraction_theta_full 0.998
_diffrn_measured_fraction_theta_max 0.998
_diffrn_measurement_device_type 'SMART 1k'
_diffrn_radiation_monochromator graphite
_diffrn_radiation_source 'fine-focus sealed tube'
_diffrn_radiation_type MoK\a
_diffrn_radiation_wavelength 0.71073
_diffrn_reflns_av_R_equivalents 0.1798
_diffrn_reflns_av_sigmaI/netI 0.1530
_diffrn_reflns_limit_h_max 34
_diffrn_reflns_limit_h_min -34
_diffrn_reflns_limit_k_max 26
_diffrn_reflns_limit_k_min -26
_diffrn_reflns_limit_l_max 29
_diffrn_reflns_limit_l_min -29
_diffrn_reflns_number 151259
_diffrn_reflns_theta_full 29.11
_diffrn_reflns_theta_max 29.11
_diffrn_reflns_theta_min 1.04
_exptl_absorpt_coefficient_mu 1.110
_exptl_absorpt_correction_T_max 1.000000
_exptl_absorpt_correction_T_min 0.859730
_exptl_absorpt_correction_type multi-scan
_exptl_absorpt_process_details SADABS
_exptl_crystal_colour yellow
_exptl_crystal_density_diffrn 1.468
_exptl_crystal_density_method 'not measured'
_exptl_crystal_description block
_exptl_crystal_F_000 4832
_exptl_crystal_size_max 0.30
_exptl_crystal_size_mid 0.20
_exptl_crystal_size_min 0.20
_refine_diff_density_max 0.532
_refine_diff_density_min -0.512
_refine_diff_density_rms 0.104
_refine_ls_extinction_method none
_refine_ls_goodness_of_fit_ref 1.023
_refine_ls_hydrogen_treatment calc
_refine_ls_matrix_type full
_refine_ls_number_parameters 1305
_refine_ls_number_reflns 28416
_refine_ls_number_restraints 0
_refine_ls_restrained_S_all 1.023
_refine_ls_R_factor_all 0.1752
_refine_ls_R_factor_gt 0.0776
_refine_ls_shift/su_max 0.001
_refine_ls_shift/su_mean 0.000
_refine_ls_structure_factor_coef Fsqd
_refine_ls_weighting_details 'calc w=1/[\s^2^(Fo^2^)+(0.0295P)^2^+8.0744P] where P=(Fo^2^+2Fc^2^)/3'
_refine_ls_weighting_scheme calc
_refine_ls_wR_factor_gt 0.1044
_refine_ls_wR_factor_ref 0.1262
_reflns_number_gt 14717
_reflns_number_total 28416
_reflns_threshold_expression >2sigma(I)
_cod_data_source_file cg070533ksi20070612_092324.cif
_cod_data_source_block c:\kirsty~1\crysta~1\joe\07srv109\work\ttupsad
_cod_depositor_comments
;
The following automatic conversions were performed:

'_symmetry_cell_setting' value 'Monoclinic' changed to 'monoclinic'
according to /home/saulius/struct/CIF-dictionaries/cif_core.dic
dictionary named 'cif_core.dic' version 2.4.1 from 2010-06-29.

Automatic conversion script
Id: cif_fix_values 1715 2011-07-08 13:25:40Z adriana 
;
_cod_original_cell_volume 10597.4(14)
_cod_original_sg_symbol_H-M P2/c
_cod_database_code 4504408

loop_
_symmetry_equiv_pos_as_xyz
'x, y, z'
'-x, y, -z+1/2'
'-x, -y, -z'
'x, -y, z-1/2'

loop_
_atom_site_label
_atom_site_type_symbol
_atom_site_fract_x
_atom_site_fract_y
_atom_site_fract_z
_atom_site_U_iso_or_equiv
_atom_site_adp_type
_atom_site_occupancy
_atom_site_symmetry_multiplicity
_atom_site_calc_flag
_atom_site_refinement_flags
Cu1 Cu 0.40880(2) 0.42307(3) 0.43013(3) 0.02398(13) Uani 1 1 d .
Cu2 Cu 0.03966(2) 0.42259(3) 0.51883(3) 0.02593(14) Uani 1 1 d .
Cu3 Cu 0.26485(2) 0.91293(3) 0.58249(3) 0.02290(13) Uani 1 1 d .
Cu4 Cu 0.25132(2) 0.91658(3) 0.45156(3) 0.02273(13) Uani 1 1 d .
Cl1 Cl 0.42124(4) 0.31070(5) 0.41021(5) 0.0273(3) Uani 1 1 d .
Cl10 Cl -0.04606(4) 0.46668(5) 0.43827(5) 0.0218(2) Uani 1 1 d .
Cl20 Cl 0.27834(4) 0.80749(5) 0.63448(5) 0.0235(2) Uani 1 1 d .
Cl21 Cl 0.23521(5) 1.02009(5) 0.39909(5) 0.0257(3) Uani 1 1 d .
S1 S 0.34994(5) 0.45680(5) 0.48788(6) 0.0253(3) Uani 1 1 d .
S2 S 0.45706(5) 0.50363(6) 0.39510(6) 0.0307(3) Uani 1 1 d .
S101 S 0.01584(5) 0.33425(6) 0.57374(5) 0.0252(3) Uani 1 1 d .
S102 S 0.10258(4) 0.37923(5) 0.46845(5) 0.0213(3) Uani 1 1 d .
S201 S 0.23431(5) 1.00143(6) 0.63304(6) 0.0242(3) Uani 1 1 d .
S202 S 0.33284(4) 0.95234(5) 0.53564(5) 0.0190(2) Uani 1 1 d .
S203 S 0.18564(4) 0.87430(5) 0.50055(5) 0.0209(3) Uani 1 1 d .
S204 S 0.28537(5) 0.82982(5) 0.40175(5) 0.0216(3) Uani 1 1 d .
N1N N 0.29671(14) 0.39246(17) 0.56632(16) 0.0218(9) Uani 1 1 d .
H1N H 0.2884 0.3537 0.5824 0.026 Uiso 1 1 calc R
N2N N 0.34217(14) 0.32395(17) 0.50876(17) 0.0226(9) Uani 1 1 d .
H2N H 0.3649 0.3229 0.4830 0.027 Uiso 1 1 calc R
N3N N 0.29212(14) 0.25634(17) 0.56600(17) 0.0233(9) Uani 1 1 d .
N4N N 0.54023(14) 0.50692(18) 0.33506(17) 0.0250(9) Uani 1 1 d .
H4N H 0.5626 0.4833 0.3171 0.030 Uiso 1 1 calc R
N5N N 0.50768(13) 0.40073(17) 0.35207(16) 0.0192(8) Uani 1 1 d .
H5N H 0.4848 0.3774 0.3695 0.023 Uiso 1 1 calc R
N6N N 0.57280(14) 0.39238(18) 0.28895(17) 0.0228(9) Uani 1 1 d .
N11N N -0.03917(14) 0.31871(17) 0.66531(17) 0.0239(9) Uani 1 1 d .
H11N H -0.0556 0.3364 0.6936 0.029 Uiso 1 1 calc R
N12N N -0.02265(14) 0.43006(17) 0.63864(16) 0.0219(8) Uani 1 1 d .
H12N H -0.0069 0.4564 0.6149 0.026 Uiso 1 1 calc R
N13N N -0.07223(16) 0.42964(19) 0.71969(18) 0.0320(10) Uani 1 1 d .
N14N N 0.18469(14) 0.43397(17) 0.42174(17) 0.0236(9) Uani 1 1 d .
H14N H 0.2006 0.4721 0.4141 0.028 Uiso 1 1 calc R
N15N N 0.13174(13) 0.50792(16) 0.46433(16) 0.0191(8) Uani 1 1 d .
H15N H 0.1019 0.5132 0.4789 0.023 Uiso 1 1 calc R
N16N N 0.19939(16) 0.56726(19) 0.4260(2) 0.0356(11) Uani 1 1 d .
N21N N 0.17026(14) 1.01252(17) 0.71594(16) 0.0215(8) Uani 1 1 d .
H21N H 0.1523 0.9931 0.7419 0.026 Uiso 1 1 calc R
N22N N 0.19302(14) 0.90288(17) 0.69198(16) 0.0207(8) Uani 1 1 d .
H22N H 0.2119 0.8779 0.6706 0.025 Uiso 1 1 calc R
N23N N 0.13578(14) 0.89930(18) 0.76510(16) 0.0221(9) Uani 1 1 d .
N24N N 0.41498(13) 0.89270(17) 0.49297(16) 0.0198(8) Uani 1 1 d .
H24N H 0.4352 0.8562 0.4930 0.024 Uiso 1 1 calc R
N25N N 0.36603(13) 0.82402(16) 0.54680(15) 0.0172(8) Uani 1 1 d .
H25N H 0.3450 0.8233 0.5745 0.021 Uiso 1 1 calc R
N26N N 0.43055(14) 0.75821(18) 0.50858(16) 0.0220(8) Uani 1 1 d .
N27N N 0.09616(13) 0.92699(17) 0.53221(16) 0.0201(8) Uani 1 1 d .
H27N H 0.0748 0.9626 0.5312 0.024 Uiso 1 1 calc R
N28N N 0.14457(13) 0.99916(17) 0.48101(16) 0.0200(8) Uani 1 1 d .
H28N H 0.1699 1.0024 0.4586 0.024 Uiso 1 1 calc R
N29N N 0.07259(14) 1.05755(17) 0.51223(16) 0.0205(8) Uani 1 1 d .
N30N N 0.33143(14) 0.81970(17) 0.30198(16) 0.0221(9) Uani 1 1 d .
H30N H 0.3475 0.8394 0.2743 0.026 Uiso 1 1 calc R
N31N N 0.31632(14) 0.92918(16) 0.33404(16) 0.0203(8) Uani 1 1 d .
H31N H 0.3038 0.9542 0.3615 0.024 Uiso 1 1 calc R
N32N N 0.35956(14) 0.93260(18) 0.24771(17) 0.0243(9) Uani 1 1 d .
C1 C 0.32810(17) 0.3877(2) 0.5240(2) 0.0209(10) Uani 1 1 d .
C2 C 0.32669(17) 0.2598(2) 0.5270(2) 0.0196(10) Uani 1 1 d .
C3 C 0.34656(18) 0.2026(2) 0.5009(2) 0.0250(11) Uani 1 1 d .
H3 H 0.3725 0.2072 0.4750 0.030 Uiso 1 1 calc R
C4 C 0.32782(18) 0.1394(2) 0.5136(2) 0.0276(11) Uani 1 1 d .
H4A H 0.3399 0.0996 0.4957 0.033 Uiso 1 1 calc R
C5 C 0.2907(2) 0.1348(2) 0.5531(2) 0.0338(12) Uani 1 1 d .
H5 H 0.2767 0.0919 0.5623 0.041 Uiso 1 1 calc R
C6 C 0.27505(19) 0.1933(2) 0.5782(2) 0.0311(12) Uani 1 1 d .
H6 H 0.2506 0.1895 0.6061 0.037 Uiso 1 1 calc R
C7 C 0.27484(17) 0.4527(2) 0.58876(19) 0.0188(10) Uani 1 1 d .
C8 C 0.22076(17) 0.4525(2) 0.59284(19) 0.0195(10) Uani 1 1 d .
H8 H 0.1993 0.4133 0.5804 0.023 Uiso 1 1 calc R
C9 C 0.19788(18) 0.5096(2) 0.6151(2) 0.0227(10) Uani 1 1 d .
H9 H 0.1609 0.5089 0.6179 0.027 Uiso 1 1 calc R
C10 C 0.22826(18) 0.5675(2) 0.6331(2) 0.0232(10) Uani 1 1 d .
C11 C 0.28273(18) 0.5664(2) 0.6299(2) 0.0245(11) Uani 1 1 d .
H11 H 0.3041 0.6059 0.6422 0.029 Uiso 1 1 calc R
C12 C 0.30682(18) 0.5091(2) 0.6093(2) 0.0232(10) Uani 1 1 d .
H12 H 0.3444 0.5086 0.6092 0.028 Uiso 1 1 calc R
C13 C 0.20396(19) 0.6308(2) 0.6562(2) 0.0323(12) Uani 1 1 d .
H13A H 0.1658 0.6341 0.6362 0.048 Uiso 1 1 calc R
H13B H 0.2232 0.6713 0.6457 0.048 Uiso 1 1 calc R
H13C H 0.2073 0.6281 0.7016 0.048 Uiso 1 1 calc R
C14 C 0.50464(17) 0.4695(2) 0.3590(2) 0.0202(10) Uani 1 1 d .
C15 C 0.54068(17) 0.3604(2) 0.32217(19) 0.0181(9) Uani 1 1 d .
C16 C 0.53812(17) 0.2897(2) 0.3280(2) 0.0230(10) Uani 1 1 d .
H16 H 0.5147 0.2690 0.3516 0.028 Uiso 1 1 calc R
C17 C 0.57099(18) 0.2507(2) 0.2980(2) 0.0269(11) Uani 1 1 d .
H17 H 0.5710 0.2024 0.3017 0.032 Uiso 1 1 calc R
C18 C 0.60404(18) 0.2825(2) 0.2625(2) 0.0289(11) Uani 1 1 d .
H18 H 0.6263 0.2566 0.2409 0.035 Uiso 1 1 calc R
C19 C 0.60325(18) 0.3525(2) 0.2599(2) 0.0277(11) Uani 1 1 d .
H19 H 0.6259 0.3742 0.2358 0.033 Uiso 1 1 calc R
C20 C 0.54744(16) 0.5792(2) 0.3343(2) 0.0219(10) Uani 1 1 d .
C21 C 0.54150(18) 0.6214(2) 0.3837(2) 0.0295(11) Uani 1 1 d .
H21 H 0.5324 0.6029 0.4205 0.035 Uiso 1 1 calc R
C22 C 0.54919(18) 0.6918(2) 0.3782(2) 0.0318(12) Uani 1 1 d .
H22 H 0.5446 0.7211 0.4114 0.038 Uiso 1 1 calc R
C23 C 0.56346(18) 0.7196(2) 0.3250(2) 0.0306(12) Uani 1 1 d .
C24 C 0.57008(18) 0.6757(2) 0.2776(2) 0.0317(12) Uani 1 1 d .
H24 H 0.5802 0.6938 0.2412 0.038 Uiso 1 1 calc R
C25 C 0.56241(17) 0.6064(2) 0.2817(2) 0.0282(11) Uani 1 1 d .
H25 H 0.5674 0.5773 0.2485 0.034 Uiso 1 1 calc R
C26 C 0.5723(2) 0.7964(2) 0.3206(3) 0.0432(14) Uani 1 1 d .
H26A H 0.5624 0.8108 0.2768 0.065 Uiso 1 1 calc R
H26B H 0.6103 0.8072 0.3368 0.065 Uiso 1 1 calc R
H26C H 0.5497 0.8206 0.3452 0.065 Uiso 1 1 calc R
C101 C -0.01754(17) 0.3619(2) 0.6293(2) 0.0214(10) Uani 1 1 d .
C102 C -0.04903(18) 0.4649(2) 0.6801(2) 0.0219(10) Uani 1 1 d .
C103 C -0.04915(18) 0.5363(2) 0.6766(2) 0.0238(11) Uani 1 1 d .
H103 H -0.0315 0.5593 0.6480 0.029 Uiso 1 1 calc R
C104 C -0.07539(18) 0.5720(2) 0.7157(2) 0.0293(11) Uani 1 1 d .
H104 H -0.0771 0.6204 0.7139 0.035 Uiso 1 1 calc R
C105 C -0.09952(19) 0.5363(2) 0.7581(2) 0.0341(13) Uani 1 1 d .
H10A H -0.1172 0.5599 0.7864 0.041 Uiso 1 1 calc R
C106 C -0.0972(2) 0.4660(2) 0.7583(2) 0.0398(14) Uani 1 1 d .
H10B H -0.1141 0.4420 0.7871 0.048 Uiso 1 1 calc R
C107 C -0.03743(18) 0.2462(2) 0.6609(2) 0.0221(10) Uani 1 1 d .
C108 C 0.01133(18) 0.2114(2) 0.6767(2) 0.0273(11) Uani 1 1 d .
H108 H 0.0441 0.2361 0.6884 0.033 Uiso 1 1 calc R
C109 C 0.0120(2) 0.1403(2) 0.6751(2) 0.0297(12) Uani 1 1 d .
H109 H 0.0454 0.1167 0.6857 0.036 Uiso 1 1 calc R
C110 C -0.0360(2) 0.1033(2) 0.6581(2) 0.0293(12) Uani 1 1 d .
C111 C -0.0837(2) 0.1397(2) 0.6426(2) 0.0280(11) Uani 1 1 d .
H111 H -0.1167 0.1156 0.6305 0.034 Uiso 1 1 calc R
C112 C -0.08448(18) 0.2099(2) 0.6440(2) 0.0242(10) Uani 1 1 d .
H112 H -0.1179 0.2334 0.6332 0.029 Uiso 1 1 calc R
C113 C -0.0352(2) 0.0261(2) 0.6569(3) 0.0476(15) Uani 1 1 d .
H11A H -0.0685 0.0084 0.6675 0.071 Uiso 1 1 calc R
H11B H -0.0041 0.0094 0.6873 0.071 Uiso 1 1 calc R
H11C H -0.0324 0.0105 0.6150 0.071 Uiso 1 1 calc R
C114 C 0.14264(16) 0.4426(2) 0.44998(19) 0.0182(10) Uani 1 1 d .
C115 C 0.16048(18) 0.5684(2) 0.4596(2) 0.0229(10) Uani 1 1 d .
C116 C 0.14726(18) 0.6261(2) 0.4906(2) 0.0261(11) Uani 1 1 d .
H116 H 0.1188 0.6252 0.5133 0.031 Uiso 1 1 calc R
C117 C 0.17668(19) 0.6846(2) 0.4874(2) 0.0347(12) Uani 1 1 d .
H117 H 0.1689 0.7249 0.5081 0.042 Uiso 1 1 calc R
C118 C 0.2180(2) 0.6841(2) 0.4534(3) 0.0417(14) Uani 1 1 d .
H118 H 0.2390 0.7238 0.4509 0.050 Uiso 1 1 calc R
C119 C 0.2275(2) 0.6255(3) 0.4239(3) 0.0501(16) Uani 1 1 d .
H119 H 0.2555 0.6256 0.4005 0.060 Uiso 1 1 calc R
C120 C 0.20812(17) 0.3741(2) 0.4019(2) 0.0201(10) Uani 1 1 d .
C121 C 0.23651(18) 0.3818(2) 0.3537(2) 0.0269(11) Uani 1 1 d .
H121 H 0.2377 0.4250 0.3343 0.032 Uiso 1 1 calc R
C122 C 0.26301(17) 0.3267(2) 0.3338(2) 0.0290(11) Uani 1 1 d .
H122 H 0.2829 0.3332 0.3016 0.035 Uiso 1 1 calc R
C123 C 0.26130(17) 0.2625(2) 0.3595(2) 0.0229(10) Uani 1 1 d .
C124 C 0.23238(17) 0.2553(2) 0.4074(2) 0.0238(10) Uani 1 1 d .
H124 H 0.2301 0.2115 0.4253 0.029 Uiso 1 1 calc R
C125 C 0.20681(17) 0.3102(2) 0.4298(2) 0.0237(10) Uani 1 1 d .
H125 H 0.1887 0.3042 0.4636 0.028 Uiso 1 1 calc R
C126 C 0.28937(19) 0.2026(2) 0.3368(2) 0.0342(12) Uani 1 1 d .
H12A H 0.2818 0.2020 0.2910 0.051 Uiso 1 1 calc R
H12B H 0.2762 0.1602 0.3524 0.051 Uiso 1 1 calc R
H12C H 0.3284 0.2065 0.3522 0.051 Uiso 1 1 calc R
C201 C 0.19642(17) 0.9712(2) 0.6831(2) 0.0198(10) Uani 1 1 d .
C202 C 0.16427(17) 0.8655(2) 0.7297(2) 0.0215(10) Uani 1 1 d .
C203 C 0.16824(17) 0.7946(2) 0.7283(2) 0.0241(11) Uani 1 1 d .
H203 H 0.1892 0.7728 0.7024 0.029 Uiso 1 1 calc R
C204 C 0.14092(18) 0.7573(2) 0.7654(2) 0.0275(11) Uani 1 1 d .
H20A H 0.1426 0.7088 0.7655 0.033 Uiso 1 1 calc R
C205 C 0.11099(18) 0.7909(2) 0.8028(2) 0.0288(11) Uani 1 1 d .
H20B H 0.0921 0.7662 0.8291 0.035 Uiso 1 1 calc R
C206 C 0.10929(17) 0.8612(2) 0.8008(2) 0.0254(11) Uani 1 1 d .
H206 H 0.0883 0.8840 0.8260 0.031 Uiso 1 1 calc R
C207 C 0.16905(16) 1.0854(2) 0.7125(2) 0.0188(9) Uani 1 1 d .
C208 C 0.18453(16) 1.1226(2) 0.7670(2) 0.0201(10) Uani 1 1 d .
H20C H 0.1974 1.1000 0.8056 0.024 Uiso 1 1 calc R
C209 C 0.18113(17) 1.1939(2) 0.7647(2) 0.0252(11) Uani 1 1 d .
H209 H 0.1921 1.2193 0.8022 0.030 Uiso 1 1 calc R
C210 C 0.16234(17) 1.2280(2) 0.7098(2) 0.0247(11) Uani 1 1 d .
C211 C 0.14735(18) 1.1902(2) 0.6554(2) 0.0286(11) Uani 1 1 d .
H21A H 0.1346 1.2130 0.6169 0.034 Uiso 1 1 calc R
C212 C 0.15076(17) 1.1197(2) 0.6564(2) 0.0261(11) Uani 1 1 d .
H212 H 0.1406 1.0946 0.6187 0.031 Uiso 1 1 calc R
C213 C 0.15554(19) 1.3050(2) 0.7084(3) 0.0376(13) Uani 1 1 d .
H21B H 0.1170 1.3164 0.6997 0.056 Uiso 1 1 calc R
H21C H 0.1726 1.3243 0.6756 0.056 Uiso 1 1 calc R
H21D H 0.1727 1.3241 0.7490 0.056 Uiso 1 1 calc R
C214 C 0.37467(16) 0.8863(2) 0.52423(19) 0.0170(9) Uani 1 1 d .
C215 C 0.38580(17) 0.7600(2) 0.53238(19) 0.0189(10) Uani 1 1 d .
C216 C 0.35633(18) 0.7019(2) 0.5428(2) 0.0238(10) Uani 1 1 d .
H216 H 0.3239 0.7056 0.5584 0.029 Uiso 1 1 calc R
C217 C 0.37614(19) 0.6392(2) 0.5294(2) 0.0275(11) Uani 1 1 d .
H217 H 0.3577 0.5986 0.5362 0.033 Uiso 1 1 calc R
C218 C 0.42330(19) 0.6360(2) 0.5058(2) 0.0276(11) Uani 1 1 d .
H218 H 0.4377 0.5933 0.4965 0.033 Uiso 1 1 calc R
C219 C 0.44846(19) 0.6957(2) 0.4962(2) 0.0292(11) Uani 1 1 d .
H219 H 0.4806 0.6931 0.4798 0.035 Uiso 1 1 calc R
C220 C 0.43001(16) 0.9499(2) 0.4596(2) 0.0207(10) Uani 1 1 d .
C221 C 0.43116(17) 1.0161(2) 0.4819(2) 0.0235(10) Uani 1 1 d .
H221 H 0.4207 1.0258 0.5205 0.028 Uiso 1 1 calc R
C222 C 0.44801(17) 1.0687(2) 0.4465(2) 0.0302(12) Uani 1 1 d .
H222 H 0.4477 1.1142 0.4612 0.036 Uiso 1 1 calc R
C223 C 0.46493(18) 1.0567(3) 0.3914(2) 0.0307(12) Uani 1 1 d .
C224 C 0.46509(18) 0.9893(3) 0.3715(2) 0.0325(12) Uani 1 1 d .
H224 H 0.4778 0.9792 0.3343 0.039 Uiso 1 1 calc R
C225 C 0.44712(18) 0.9365(2) 0.4045(2) 0.0278(11) Uani 1 1 d .
H225 H 0.4466 0.8911 0.3892 0.033 Uiso 1 1 calc R
C226 C 0.4837(2) 1.1146(3) 0.3545(3) 0.0468(15) Uani 1 1 d .
H22A H 0.4581 1.1526 0.3515 0.070 Uiso 1 1 calc R
H22B H 0.4855 1.0986 0.3125 0.070 Uiso 1 1 calc R
H22C H 0.5195 1.1300 0.3759 0.070 Uiso 1 1 calc R
C227 C 0.13868(16) 0.9364(2) 0.5051(2) 0.0192(10) Uani 1 1 d .
C228 C 0.11608(17) 1.0595(2) 0.48664(19) 0.0195(10) Uani 1 1 d .
C229 C 0.13542(18) 1.1197(2) 0.4642(2) 0.0231(10) Uani 1 1 d .
H229 H 0.1661 1.1194 0.4451 0.028 Uiso 1 1 calc R
C230 C 0.10836(18) 1.1792(2) 0.4711(2) 0.0272(11) Uani 1 1 d .
H230 H 0.1203 1.2210 0.4564 0.033 Uiso 1 1 calc R
C231 C 0.06363(18) 1.1786(2) 0.4993(2) 0.0260(11) Uani 1 1 d .
H231 H 0.0451 1.2195 0.5049 0.031 Uiso 1 1 calc R
C232 C 0.04711(17) 1.1172(2) 0.51895(19) 0.0212(10) Uani 1 1 d .
H232 H 0.0165 1.1163 0.5381 0.025 Uiso 1 1 calc R
C233 C 0.08003(16) 0.8681(2) 0.5625(2) 0.0208(10) Uani 1 1 d .
C234 C 0.07960(17) 0.8027(2) 0.5379(2) 0.0227(10) Uani 1 1 d .
H234 H 0.0921 0.7948 0.5002 0.027 Uiso 1 1 calc R
C235 C 0.06070(17) 0.7490(2) 0.5692(2) 0.0229(10) Uani 1 1 d .
H235 H 0.0620 0.7040 0.5534 0.027 Uiso 1 1 calc R
C236 C 0.04011(17) 0.7593(2) 0.6227(2) 0.0211(10) Uani 1 1 d .
C237 C 0.03878(17) 0.8256(2) 0.6453(2) 0.0229(10) Uani 1 1 d .
H237 H 0.0239 0.8341 0.6813 0.027 Uiso 1 1 calc R
C238 C 0.05896(16) 0.8794(2) 0.6156(2) 0.0209(10) Uani 1 1 d .
H238 H 0.0584 0.9243 0.6319 0.025 Uiso 1 1 calc R
C239 C 0.01841(19) 0.6998(2) 0.6545(2) 0.0305(12) Uani 1 1 d .
H23A H -0.0176 0.6877 0.6312 0.046 Uiso 1 1 calc R
H23B H 0.0162 0.7127 0.6973 0.046 Uiso 1 1 calc R
H23C H 0.0426 0.6606 0.6555 0.046 Uiso 1 1 calc R
C240 C 0.31289(16) 0.8606(2) 0.3419(2) 0.0192(10) Uani 1 1 d .
C241 C 0.33670(17) 0.9660(2) 0.2890(2) 0.0207(10) Uani 1 1 d .
C242 C 0.33279(18) 1.0373(2) 0.2897(2) 0.0250(11) Uani 1 1 d .
H242 H 0.3157 1.0595 0.3193 0.030 Uiso 1 1 calc R
C243 C 0.35383(18) 1.0744(2) 0.2472(2) 0.0277(11) Uani 1 1 d .
H243 H 0.3519 1.1228 0.2470 0.033 Uiso 1 1 calc R
C244 C 0.37800(18) 1.0404(2) 0.2044(2) 0.0282(11) Uani 1 1 d .
H244 H 0.3929 1.0649 0.1743 0.034 Uiso 1 1 calc R
C245 C 0.38004(18) 0.9702(2) 0.2062(2) 0.0275(11) Uani 1 1 d .
H245 H 0.3967 0.9471 0.1768 0.033 Uiso 1 1 calc R
C246 C 0.32768(17) 0.7469(2) 0.2998(2) 0.0192(10) Uani 1 1 d .
C247 C 0.30091(18) 0.7170(2) 0.2452(2) 0.0250(11) Uani 1 1 d .
H247 H 0.2849 0.7448 0.2109 0.030 Uiso 1 1 calc R
C248 C 0.29733(18) 0.6466(2) 0.2404(2) 0.0258(11) Uani 1 1 d .
H248 H 0.2792 0.6266 0.2023 0.031 Uiso 1 1 calc R
C249 C 0.31983(18) 0.6046(2) 0.2902(2) 0.0243(11) Uani 1 1 d .
C250 C 0.34680(17) 0.6362(2) 0.3445(2) 0.0235(10) Uani 1 1 d .
H250 H 0.3627 0.6088 0.3792 0.028 Uiso 1 1 calc R
C251 C 0.35112(17) 0.7064(2) 0.3497(2) 0.0226(10) Uani 1 1 d .
H251 H 0.3701 0.7267 0.3872 0.027 Uiso 1 1 calc R
C252 C 0.3156(2) 0.5277(2) 0.2847(2) 0.0377(13) Uani 1 1 d .
H25A H 0.2803 0.5153 0.2596 0.057 Uiso 1 1 calc R
H25B H 0.3195 0.5077 0.3265 0.057 Uiso 1 1 calc R
H25C H 0.3442 0.5104 0.2645 0.057 Uiso 1 1 calc R

loop_
_atom_site_aniso_label
_atom_site_aniso_U_11
_atom_site_aniso_U_22
_atom_site_aniso_U_33
_atom_site_aniso_U_23
_atom_site_aniso_U_13
_atom_site_aniso_U_12
Cu1 0.0230(3) 0.0226(3) 0.0294(3) 0.0005(3) 0.0126(2) -0.0014(2)
Cu2 0.0303(3) 0.0201(3) 0.0332(3) -0.0015(3) 0.0207(3) 0.0001(3)
Cu3 0.0250(3) 0.0182(3) 0.0293(3) 0.0014(2) 0.0148(3) 0.0038(2)
Cu4 0.0250(3) 0.0209(3) 0.0253(3) 0.0012(2) 0.0121(2) 0.0066(2)
Cl1 0.0281(6) 0.0219(6) 0.0371(7) -0.0025(5) 0.0189(5) -0.0028(5)
Cl10 0.0221(6) 0.0206(6) 0.0256(6) -0.0037(5) 0.0116(5) -0.0014(4)
Cl20 0.0271(6) 0.0179(5) 0.0287(6) 0.0045(5) 0.0132(5) 0.0046(5)
Cl21 0.0301(7) 0.0225(6) 0.0281(7) 0.0056(5) 0.0144(5) 0.0101(5)
S1 0.0315(7) 0.0147(5) 0.0355(7) 0.0018(5) 0.0203(6) -0.0008(5)
S2 0.0300(7) 0.0195(6) 0.0498(8) -0.0001(6) 0.0254(6) 0.0004(5)
S101 0.0358(7) 0.0188(6) 0.0261(7) 0.0002(5) 0.0187(6) 0.0035(5)
S102 0.0218(6) 0.0156(6) 0.0299(7) -0.0028(5) 0.0135(5) -0.0021(5)
S201 0.0262(7) 0.0177(6) 0.0334(7) 0.0002(5) 0.0174(5) 0.0002(5)
S202 0.0191(6) 0.0145(5) 0.0253(6) 0.0000(5) 0.0094(5) 0.0005(4)
S203 0.0179(6) 0.0151(5) 0.0312(7) 0.0009(5) 0.0085(5) 0.0027(4)
S204 0.0292(7) 0.0181(6) 0.0199(6) 0.0010(5) 0.0102(5) 0.0043(5)
N1N 0.030(2) 0.0140(18) 0.026(2) 0.0009(16) 0.0155(18) -0.0004(16)
N2N 0.027(2) 0.0138(19) 0.033(2) 0.0019(16) 0.0189(18) 0.0001(16)
N3N 0.026(2) 0.0182(19) 0.030(2) 0.0000(17) 0.0167(18) -0.0053(16)
N4N 0.024(2) 0.025(2) 0.030(2) 0.0003(18) 0.0154(18) 0.0034(17)
N5N 0.019(2) 0.0173(19) 0.024(2) 0.0004(16) 0.0105(16) -0.0026(15)
N6N 0.018(2) 0.029(2) 0.023(2) -0.0027(17) 0.0091(17) -0.0024(16)
N11N 0.033(2) 0.0162(19) 0.028(2) -0.0020(17) 0.0203(18) -0.0003(17)
N12N 0.030(2) 0.019(2) 0.021(2) 0.0008(16) 0.0168(17) -0.0024(16)
N13N 0.046(3) 0.021(2) 0.038(3) -0.0017(18) 0.029(2) -0.0023(19)
N14N 0.024(2) 0.0161(19) 0.035(2) -0.0033(17) 0.0163(18) -0.0018(16)
N15N 0.0165(19) 0.0153(19) 0.029(2) -0.0044(16) 0.0130(17) -0.0020(15)
N16N 0.037(3) 0.022(2) 0.056(3) 0.001(2) 0.028(2) -0.0044(18)
N21N 0.024(2) 0.0162(19) 0.029(2) -0.0042(16) 0.0156(18) -0.0035(16)
N22N 0.022(2) 0.0154(19) 0.028(2) -0.0028(16) 0.0133(17) 0.0000(15)
N23N 0.022(2) 0.024(2) 0.024(2) -0.0046(17) 0.0110(17) -0.0033(16)
N24N 0.016(2) 0.0170(19) 0.029(2) 0.0043(16) 0.0100(17) 0.0042(15)
N25N 0.019(2) 0.0166(18) 0.019(2) 0.0003(15) 0.0115(16) 0.0022(15)
N26N 0.021(2) 0.022(2) 0.025(2) 0.0004(17) 0.0107(17) 0.0079(16)
N27N 0.0159(19) 0.0199(19) 0.026(2) 0.0031(16) 0.0076(16) 0.0061(15)
N28N 0.0167(19) 0.021(2) 0.026(2) 0.0040(16) 0.0125(16) 0.0041(15)
N29N 0.018(2) 0.020(2) 0.025(2) 0.0008(16) 0.0080(17) 0.0035(15)
N30N 0.029(2) 0.0177(19) 0.024(2) -0.0028(16) 0.0159(18) 0.0041(16)
N31N 0.030(2) 0.0122(18) 0.023(2) -0.0038(16) 0.0155(17) 0.0032(16)
N32N 0.028(2) 0.024(2) 0.022(2) 0.0031(17) 0.0083(18) 0.0034(17)
C1 0.022(2) 0.019(2) 0.023(3) 0.0006(19) 0.010(2) -0.0004(19)
C2 0.020(2) 0.014(2) 0.026(3) 0.0034(19) 0.008(2) -0.0011(18)
C3 0.029(3) 0.017(2) 0.032(3) 0.000(2) 0.013(2) 0.001(2)
C4 0.033(3) 0.018(2) 0.036(3) 0.001(2) 0.017(2) 0.003(2)
C5 0.047(3) 0.012(2) 0.047(3) 0.007(2) 0.021(3) -0.002(2)
C6 0.041(3) 0.022(3) 0.035(3) 0.004(2) 0.019(2) -0.007(2)
C7 0.025(3) 0.021(2) 0.013(2) 0.0008(18) 0.0089(19) 0.0020(19)
C8 0.021(2) 0.019(2) 0.020(2) 0.0029(19) 0.0066(19) -0.0010(19)
C9 0.021(2) 0.024(2) 0.026(3) -0.002(2) 0.010(2) 0.0019(19)
C10 0.031(3) 0.022(2) 0.019(2) 0.0005(19) 0.012(2) 0.006(2)
C11 0.028(3) 0.017(2) 0.029(3) -0.005(2) 0.007(2) -0.007(2)
C12 0.020(2) 0.022(2) 0.029(3) -0.001(2) 0.007(2) -0.0014(19)
C13 0.041(3) 0.024(3) 0.038(3) -0.002(2) 0.022(3) 0.005(2)
C14 0.021(2) 0.019(2) 0.022(3) 0.0002(19) 0.007(2) -0.0016(19)
C15 0.017(2) 0.024(2) 0.014(2) -0.0002(19) 0.0019(19) -0.0005(19)
C16 0.024(3) 0.026(3) 0.020(3) -0.001(2) 0.006(2) -0.002(2)
C17 0.030(3) 0.028(3) 0.024(3) -0.003(2) 0.007(2) 0.004(2)
C18 0.028(3) 0.031(3) 0.029(3) -0.001(2) 0.011(2) 0.008(2)
C19 0.021(3) 0.034(3) 0.033(3) 0.002(2) 0.018(2) -0.001(2)
C20 0.016(2) 0.022(2) 0.029(3) 0.005(2) 0.007(2) -0.0012(19)
C21 0.029(3) 0.028(3) 0.033(3) 0.006(2) 0.011(2) -0.007(2)
C22 0.032(3) 0.026(3) 0.041(3) -0.004(2) 0.016(2) -0.006(2)
C23 0.017(3) 0.028(3) 0.047(3) 0.005(2) 0.007(2) -0.005(2)
C24 0.024(3) 0.037(3) 0.037(3) 0.011(2) 0.013(2) -0.007(2)
C25 0.019(2) 0.029(3) 0.038(3) 0.004(2) 0.009(2) -0.003(2)
C26 0.039(3) 0.030(3) 0.063(4) 0.008(3) 0.015(3) -0.003(2)
C101 0.023(3) 0.020(2) 0.022(3) -0.005(2) 0.008(2) 0.0013(19)
C102 0.027(3) 0.021(2) 0.019(2) -0.007(2) 0.010(2) 0.000(2)
C103 0.029(3) 0.017(2) 0.029(3) -0.006(2) 0.014(2) -0.005(2)
C104 0.038(3) 0.021(2) 0.033(3) -0.001(2) 0.016(2) 0.002(2)
C105 0.038(3) 0.029(3) 0.043(3) -0.011(2) 0.025(3) -0.002(2)
C106 0.059(4) 0.026(3) 0.047(3) -0.003(2) 0.043(3) -0.001(3)
C107 0.023(3) 0.023(2) 0.024(3) 0.004(2) 0.011(2) 0.002(2)
C108 0.021(3) 0.030(3) 0.034(3) 0.001(2) 0.013(2) -0.007(2)
C109 0.032(3) 0.030(3) 0.031(3) 0.012(2) 0.015(2) 0.010(2)
C110 0.048(3) 0.019(2) 0.024(3) -0.001(2) 0.017(2) 0.000(2)
C111 0.034(3) 0.025(3) 0.027(3) -0.003(2) 0.010(2) -0.007(2)
C112 0.024(3) 0.025(3) 0.025(3) 0.004(2) 0.009(2) 0.001(2)
C113 0.074(4) 0.022(3) 0.052(4) 0.003(3) 0.025(3) 0.007(3)
C114 0.016(2) 0.018(2) 0.022(2) 0.0000(19) 0.0063(19) 0.0044(18)
C115 0.025(3) 0.018(2) 0.027(3) 0.006(2) 0.007(2) 0.0021(19)
C116 0.022(3) 0.019(2) 0.039(3) 0.003(2) 0.010(2) 0.004(2)
C117 0.032(3) 0.021(3) 0.053(4) 0.002(2) 0.011(3) 0.002(2)
C118 0.036(3) 0.019(3) 0.074(4) 0.010(3) 0.020(3) -0.007(2)
C119 0.045(4) 0.029(3) 0.091(5) 0.001(3) 0.047(3) -0.004(3)
C120 0.020(2) 0.018(2) 0.023(3) -0.0020(19) 0.008(2) -0.0012(19)
C121 0.025(3) 0.026(3) 0.034(3) 0.000(2) 0.016(2) -0.008(2)
C122 0.020(3) 0.037(3) 0.036(3) -0.008(2) 0.019(2) -0.003(2)
C123 0.020(2) 0.021(2) 0.030(3) -0.008(2) 0.009(2) 0.0019(19)
C124 0.016(2) 0.022(2) 0.034(3) -0.003(2) 0.009(2) -0.0025(19)
C125 0.021(3) 0.028(3) 0.025(3) -0.003(2) 0.013(2) 0.000(2)
C126 0.027(3) 0.032(3) 0.048(3) -0.009(2) 0.017(2) 0.005(2)
C201 0.017(2) 0.020(2) 0.022(3) -0.0025(19) 0.0028(19) 0.0000(19)
C202 0.017(2) 0.024(2) 0.023(3) -0.004(2) 0.004(2) -0.0028(19)
C203 0.021(3) 0.021(2) 0.032(3) 0.002(2) 0.007(2) 0.0021(19)
C204 0.028(3) 0.020(2) 0.034(3) 0.007(2) 0.003(2) 0.004(2)
C205 0.025(3) 0.034(3) 0.029(3) 0.008(2) 0.009(2) -0.005(2)
C206 0.023(3) 0.032(3) 0.024(3) 0.000(2) 0.012(2) 0.000(2)
C207 0.015(2) 0.020(2) 0.023(2) -0.004(2) 0.0065(19) -0.0002(18)
C208 0.021(2) 0.019(2) 0.022(3) 0.0000(19) 0.007(2) 0.0018(19)
C209 0.022(3) 0.022(2) 0.032(3) -0.008(2) 0.006(2) -0.002(2)
C210 0.014(2) 0.023(2) 0.039(3) -0.001(2) 0.011(2) 0.0000(19)
C211 0.025(3) 0.029(3) 0.032(3) 0.005(2) 0.006(2) 0.008(2)
C212 0.024(3) 0.029(3) 0.026(3) -0.008(2) 0.004(2) 0.006(2)
C213 0.025(3) 0.023(3) 0.066(4) 0.000(3) 0.013(3) 0.003(2)
C214 0.020(2) 0.013(2) 0.017(2) 0.0008(18) 0.0028(19) -0.0017(18)
C215 0.018(2) 0.021(2) 0.016(2) 0.0014(19) -0.0005(19) 0.0063(19)
C216 0.024(3) 0.022(2) 0.027(3) 0.000(2) 0.008(2) 0.001(2)
C217 0.041(3) 0.020(2) 0.021(3) 0.002(2) 0.004(2) 0.000(2)
C218 0.035(3) 0.020(2) 0.027(3) -0.004(2) 0.005(2) 0.009(2)
C219 0.029(3) 0.034(3) 0.026(3) -0.002(2) 0.010(2) 0.013(2)
C220 0.013(2) 0.024(2) 0.023(3) 0.006(2) 0.0002(19) -0.0004(19)
C221 0.017(2) 0.024(2) 0.031(3) 0.005(2) 0.009(2) -0.0029(19)
C222 0.011(2) 0.025(3) 0.053(3) 0.008(2) 0.003(2) 0.0012(19)
C223 0.016(3) 0.040(3) 0.034(3) 0.013(2) 0.000(2) -0.007(2)
C224 0.026(3) 0.050(3) 0.023(3) 0.004(2) 0.009(2) -0.010(2)
C225 0.026(3) 0.032(3) 0.027(3) 0.002(2) 0.010(2) -0.007(2)
C226 0.035(3) 0.053(4) 0.048(4) 0.021(3) 0.000(3) -0.020(3)
C227 0.016(2) 0.020(2) 0.022(2) -0.0009(19) 0.0054(19) -0.0005(18)
C228 0.019(2) 0.020(2) 0.018(2) -0.0002(19) 0.0017(19) 0.0088(18)
C229 0.026(3) 0.020(2) 0.025(3) -0.003(2) 0.010(2) 0.001(2)
C230 0.033(3) 0.020(2) 0.030(3) 0.002(2) 0.009(2) 0.002(2)
C231 0.023(3) 0.022(2) 0.030(3) -0.006(2) 0.000(2) 0.008(2)
C232 0.015(2) 0.031(3) 0.018(2) -0.002(2) 0.0048(19) 0.007(2)
C233 0.013(2) 0.024(2) 0.025(3) 0.008(2) 0.002(2) 0.0028(18)
C234 0.019(2) 0.023(2) 0.026(3) -0.002(2) 0.005(2) 0.0035(19)
C235 0.019(2) 0.022(2) 0.029(3) 0.002(2) 0.007(2) 0.0022(19)
C236 0.016(2) 0.025(2) 0.022(3) 0.005(2) 0.001(2) 0.0008(19)
C237 0.022(3) 0.025(3) 0.023(3) 0.001(2) 0.007(2) 0.000(2)
C238 0.020(2) 0.019(2) 0.024(3) -0.0028(19) 0.005(2) 0.0017(19)
C239 0.033(3) 0.032(3) 0.030(3) 0.004(2) 0.015(2) -0.001(2)
C240 0.014(2) 0.019(2) 0.024(3) -0.0024(19) 0.0033(19) 0.0024(18)
C241 0.014(2) 0.027(3) 0.021(3) -0.005(2) 0.0039(19) 0.0010(19)
C242 0.026(3) 0.024(3) 0.028(3) 0.001(2) 0.011(2) 0.005(2)
C243 0.034(3) 0.019(2) 0.030(3) 0.005(2) 0.006(2) 0.002(2)
C244 0.031(3) 0.029(3) 0.025(3) 0.004(2) 0.007(2) 0.001(2)
C245 0.027(3) 0.032(3) 0.028(3) 0.001(2) 0.015(2) 0.004(2)
C246 0.022(2) 0.016(2) 0.022(3) -0.0016(19) 0.013(2) 0.0006(18)
C247 0.028(3) 0.026(3) 0.021(3) 0.001(2) 0.005(2) 0.007(2)
C248 0.022(3) 0.028(3) 0.026(3) -0.010(2) 0.002(2) 0.000(2)
C249 0.019(2) 0.024(2) 0.033(3) -0.007(2) 0.012(2) -0.001(2)
C250 0.026(3) 0.022(2) 0.024(3) -0.002(2) 0.009(2) 0.005(2)
C251 0.021(3) 0.024(2) 0.022(3) -0.006(2) 0.003(2) 0.0030(19)
C252 0.046(3) 0.025(3) 0.046(3) -0.002(2) 0.019(3) -0.006(2)

loop_
_atom_type_symbol
_atom_type_description
_atom_type_scat_dispersion_real
_atom_type_scat_dispersion_imag
_atom_type_scat_source
C C 0.0033 0.0016 'International Tables Vol C Tables 4.2.6.8 and 6.1.1.4'
H H 0.0000 0.0000 'International Tables Vol C Tables 4.2.6.8 and 6.1.1.4'
N N 0.0061 0.0033 'International Tables Vol C Tables 4.2.6.8 and 6.1.1.4'
S S 0.1246 0.1234 'International Tables Vol C Tables 4.2.6.8 and 6.1.1.4'
Cl Cl 0.1484 0.1585 'International Tables Vol C Tables 4.2.6.8 and 6.1.1.4'
Cu Cu 0.3201 1.2651 'International Tables Vol C Tables 4.2.6.8 and 6.1.1.4'

loop_
_geom_angle_atom_site_label_1
_geom_angle_atom_site_label_2
_geom_angle_atom_site_label_3
_geom_angle
_geom_angle_site_symmetry_1
_geom_angle_site_symmetry_3
S2 Cu1 S1 117.14(5) . .
S2 Cu1 Cl1 121.05(5) . .
S1 Cu1 Cl1 121.78(4) . .
S101 Cu2 S102 104.81(4) . .
S101 Cu2 Cl10 120.08(5) . 3_566
S102 Cu2 Cl10 122.53(4) . 3_566
S101 Cu2 Cl10 109.51(4) . .
S102 Cu2 Cl10 111.10(4) . .
Cl10 Cu2 Cl10 86.91(4) 3_566 .
S201 Cu3 S202 108.33(4) . .
S201 Cu3 Cl20 117.93(5) . .
S202 Cu3 Cl20 117.40(4) . .
S201 Cu3 S203 105.98(4) . .
S202 Cu3 S203 110.12(4) . .
Cl20 Cu3 S203 95.58(4) . .
S201 Cu3 Cu4 119.29(4) . .
S202 Cu3 Cu4 59.43(3) . .
Cl20 Cu3 Cu4 119.35(4) . .
S203 Cu3 Cu4 50.72(3) . .
S204 Cu4 S203 109.15(4) . .
S204 Cu4 Cl21 117.58(4) . .
S203 Cu4 Cl21 118.09(4) . .
S204 Cu4 S202 102.67(4) . .
S203 Cu4 S202 108.48(4) . .
Cl21 Cu4 S202 98.70(4) . .
S204 Cu4 Cu3 118.98(4) . .
S203 Cu4 Cu3 58.16(3) . .
Cl21 Cu4 Cu3 119.79(4) . .
S202 Cu4 Cu3 50.35(3) . .
Cu2 Cl10 Cu2 93.09(4) 3_566 .
C1 S1 Cu1 109.69(15) . .
C14 S2 Cu1 111.50(15) . .
C101 S101 Cu2 110.93(16) . .
C114 S102 Cu2 110.35(14) . .
C201 S201 Cu3 109.60(15) . .
C214 S202 Cu3 110.25(14) . .
C214 S202 Cu4 96.92(14) . .
Cu3 S202 Cu4 70.23(3) . .
C227 S203 Cu4 110.00(15) . .
C227 S203 Cu3 101.95(15) . .
Cu4 S203 Cu3 71.12(4) . .
C240 S204 Cu4 110.50(15) . .
C1 N1N C7 128.1(4) . .
C1 N2N C2 131.0(4) . .
C2 N3N C6 116.5(4) . .
C14 N4N C20 130.0(4) . .
C14 N5N C15 131.5(4) . .
C19 N6N C15 116.6(4) . .
C101 N11N C107 124.6(4) . .
C101 N12N C102 130.2(4) . .
C102 N13N C106 116.8(4) . .
C114 N14N C120 131.3(4) . .
C114 N15N C115 130.3(4) . .
C115 N16N C119 116.9(4) . .
C201 N21N C207 125.7(4) . .
C201 N22N C202 130.7(4) . .
C202 N23N C206 116.5(4) . .
C214 N24N C220 129.7(4) . .
C214 N25N C215 129.3(3) . .
C215 N26N C219 116.4(4) . .
C227 N27N C233 130.0(4) . .
C227 N28N C228 129.3(4) . .
C228 N29N C232 118.0(4) . .
C240 N30N C246 126.2(4) . .
C240 N31N C241 129.9(4) . .
C241 N32N C245 117.4(4) . .
N1N C1 N2N 117.0(4) . .
N1N C1 S1 123.6(3) . .
N2N C1 S1 119.4(3) . .
N3N C2 C3 123.5(4) . .
N3N C2 N2N 118.8(4) . .
C3 C2 N2N 117.6(4) . .
C4 C3 C2 118.5(4) . .
C3 C4 C5 118.8(4) . .
C6 C5 C4 118.5(4) . .
N3N C6 C5 124.1(4) . .
C8 C7 C12 119.9(4) . .
C8 C7 N1N 118.2(4) . .
C12 C7 N1N 121.8(4) . .
C7 C8 C9 120.2(4) . .
C10 C9 C8 120.9(4) . .
C9 C10 C11 118.2(4) . .
C9 C10 C13 121.9(4) . .
C11 C10 C13 119.9(4) . .
C10 C11 C12 121.8(4) . .
C7 C12 C11 118.8(4) . .
N4N C14 N5N 116.2(4) . .
N4N C14 S2 123.7(3) . .
N5N C14 S2 120.1(3) . .
N6N C15 C16 123.7(4) . .
N6N C15 N5N 117.8(4) . .
C16 C15 N5N 118.4(4) . .
C17 C16 C15 117.6(4) . .
C16 C17 C18 119.9(4) . .
C19 C18 C17 117.6(4) . .
N6N C19 C18 124.6(4) . .
C25 C20 C21 120.1(4) . .
C25 C20 N4N 116.6(4) . .
C21 C20 N4N 123.2(4) . .
C20 C21 C22 118.8(4) . .
C23 C22 C21 121.3(5) . .
C24 C23 C22 118.0(4) . .
C24 C23 C26 121.7(5) . .
C22 C23 C26 120.3(5) . .
C25 C24 C23 121.8(5) . .
C24 C25 C20 119.9(5) . .
N11N C101 N12N 118.1(4) . .
N11N C101 S101 122.3(3) . .
N12N C101 S101 119.6(3) . .
N13N C102 C103 123.9(4) . .
N13N C102 N12N 119.5(4) . .
C103 C102 N12N 116.7(4) . .
C104 C103 C102 118.2(4) . .
C103 C104 C105 119.1(4) . .
C106 C105 C104 118.7(4) . .
N13N C106 C105 123.3(4) . .
C112 C107 C108 119.4(4) . .
C112 C107 N11N 119.9(4) . .
C108 C107 N11N 120.6(4) . .
C107 C108 C109 119.9(4) . .
C108 C109 C110 120.6(4) . .
C111 C110 C109 117.8(4) . .
C111 C110 C113 121.7(5) . .
C109 C110 C113 120.5(5) . .
C112 C111 C110 121.7(4) . .
C107 C112 C111 120.6(4) . .
N14N C114 N15N 116.1(4) . .
N14N C114 S102 125.4(3) . .
N15N C114 S102 118.5(3) . .
N16N C115 C116 123.6(4) . .
N16N C115 N15N 118.2(4) . .
C116 C115 N15N 118.2(4) . .
C117 C116 C115 117.9(4) . .
C116 C117 C118 119.3(5) . .
C119 C118 C117 118.6(5) . .
N16N C119 C118 123.7(5) . .
C121 C120 C125 119.1(4) . .
C121 C120 N14N 116.6(4) . .
C125 C120 N14N 124.2(4) . .
C122 C121 C120 120.3(4) . .
C123 C122 C121 121.8(4) . .
C122 C123 C124 117.3(4) . .
C122 C123 C126 121.5(4) . .
C124 C123 C126 121.2(4) . .
C125 C124 C123 122.2(4) . .
C124 C125 C120 119.2(4) . .
N21N C201 N22N 117.9(4) . .
N21N C201 S201 122.4(3) . .
N22N C201 S201 119.7(3) . .
N23N C202 C203 124.0(4) . .
N23N C202 N22N 118.7(4) . .
C203 C202 N22N 117.3(4) . .
C204 C203 C202 118.1(4) . .
C203 C204 C205 119.3(4) . .
C206 C205 C204 118.4(4) . .
N23N C206 C205 123.8(4) . .
C208 C207 C212 119.3(4) . .
C208 C207 N21N 118.8(4) . .
C212 C207 N21N 121.8(4) . .
C207 C208 C209 119.4(4) . .
C210 C209 C208 121.6(4) . .
C209 C210 C211 118.5(4) . .
C209 C210 C213 121.3(4) . .
C211 C210 C213 120.2(4) . .
C212 C211 C210 120.9(4) . .
C211 C212 C207 120.3(4) . .
N24N C214 N25N 117.6(4) . .
N24N C214 S202 123.7(3) . .
N25N C214 S202 118.6(3) . .
N26N C215 C216 123.9(4) . .
N26N C215 N25N 118.4(4) . .
C216 C215 N25N 117.7(4) . .
C217 C216 C215 117.5(4) . .
C216 C217 C218 119.6(4) . .
C219 C218 C217 118.4(4) . .
N26N C219 C218 124.2(4) . .
C225 C220 C221 119.7(4) . .
C225 C220 N24N 117.1(4) . .
C221 C220 N24N 123.1(4) . .
C220 C221 C222 118.8(4) . .
C223 C222 C221 122.5(4) . .
C222 C223 C224 117.2(4) . .
C222 C223 C226 121.2(5) . .
C224 C223 C226 121.6(5) . .
C225 C224 C223 121.7(5) . .
C220 C225 C224 120.1(4) . .
N27N C227 N28N 117.1(4) . .
N27N C227 S203 123.6(3) . .
N28N C227 S203 119.4(3) . .
N29N C228 C229 123.1(4) . .
N29N C228 N28N 119.6(4) . .
C229 C228 N28N 117.3(4) . .
C230 C229 C228 117.5(4) . .
C229 C230 C231 120.3(4) . .
C232 C231 C230 118.1(4) . .
N29N C232 C231 122.9(4) . .
C238 C233 C234 119.7(4) . .
C238 C233 N27N 116.7(4) . .
C234 C233 N27N 123.3(4) . .
C233 C234 C235 119.1(4) . .
C236 C235 C234 121.8(4) . .
C235 C236 C237 118.3(4) . .
C235 C236 C239 120.3(4) . .
C237 C236 C239 121.4(4) . .
C238 C237 C236 120.6(4) . .
C237 C238 C233 120.4(4) . .
N30N C240 N31N 118.1(4) . .
N30N C240 S204 122.4(3) . .
N31N C240 S204 119.5(3) . .
N32N C241 N31N 119.4(4) . .
N32N C241 C242 122.5(4) . .
N31N C241 C242 118.1(4) . .
C243 C242 C241 119.1(4) . .
C242 C243 C244 118.9(4) . .
C245 C244 C243 118.8(4) . .
N32N C245 C244 123.3(4) . .
C247 C246 C251 119.8(4) . .
C247 C246 N30N 118.1(4) . .
C251 C246 N30N 122.1(4) . .
C246 C247 C248 120.2(4) . .
C247 C248 C249 121.2(4) . .
C248 C249 C250 117.3(4) . .
C248 C249 C252 121.0(4) . .
C250 C249 C252 121.7(4) . .
C251 C250 C249 122.0(4) . .
C246 C251 C250 119.5(4) . .

loop_
_geom_bond_atom_site_label_1
_geom_bond_atom_site_label_2
_geom_bond_distance
_geom_bond_site_symmetry_2
Cu1 S2 2.2211(13) .
Cu1 S1 2.2307(12) .
Cu1 Cl1 2.2793(12) .
Cu2 S101 2.2542(12) .
Cu2 S102 2.2690(12) .
Cu2 Cl10 2.3568(12) 3_566
Cu2 Cl10 2.6510(13) .
Cu3 S201 2.2711(12) .
Cu3 S202 2.2993(12) .
Cu3 Cl20 2.3502(12) .
Cu3 S203 2.5230(13) .
Cu3 Cu4 2.8102(8) .
Cu4 S204 2.2767(12) .
Cu4 S203 2.2989(12) .
Cu4 Cl21 2.3260(12) .
Cu4 S202 2.5711(13) .
Cl10 Cu2 2.3568(12) 3_566
S1 C1 1.713(4) .
S2 C14 1.700(4) .
S101 C101 1.697(4) .
S102 C114 1.701(4) .
S201 C201 1.694(4) .
S202 C214 1.720(4) .
S203 C227 1.717(4) .
S204 C240 1.705(4) .
N1N C1 1.333(5) .
N1N C7 1.431(5) .
N2N C1 1.358(5) .
N2N C2 1.398(5) .
N3N C2 1.336(5) .
N3N C6 1.353(5) .
N4N C14 1.343(5) .
N4N C20 1.429(5) .
N5N C14 1.361(5) .
N5N C15 1.400(5) .
N6N C19 1.341(5) .
N6N C15 1.345(5) .
N11N C101 1.341(5) .
N11N C107 1.427(5) .
N12N C101 1.362(5) .
N12N C102 1.402(5) .
N13N C102 1.330(5) .
N13N C106 1.352(5) .
N14N C114 1.340(5) .
N14N C120 1.421(5) .
N15N C114 1.359(5) .
N15N C115 1.405(5) .
N16N C115 1.337(5) .
N16N C119 1.350(6) .
N21N C201 1.339(5) .
N21N C207 1.430(5) .
N22N C201 1.359(5) .
N22N C202 1.406(5) .
N23N C202 1.331(5) .
N23N C206 1.349(5) .
N24N C214 1.339(5) .
N24N C220 1.428(5) .
N25N C214 1.351(5) .
N25N C215 1.409(5) .
N26N C215 1.335(5) .
N26N C219 1.352(5) .
N27N C227 1.337(5) .
N27N C233 1.428(5) .
N28N C227 1.358(5) .
N28N C228 1.403(5) .
N29N C228 1.328(5) .
N29N C232 1.356(5) .
N30N C240 1.336(5) .
N30N C246 1.430(5) .
N31N C240 1.360(5) .
N31N C241 1.397(5) .
N32N C241 1.333(5) .
N32N C245 1.347(5) .
C2 C3 1.395(6) .
C3 C4 1.373(6) .
C4 C5 1.397(6) .
C5 C6 1.362(6) .
C7 C8 1.387(6) .
C7 C12 1.391(6) .
C8 C9 1.390(6) .
C9 C10 1.383(6) .
C10 C11 1.392(6) .
C10 C13 1.515(6) .
C11 C12 1.394(6) .
C15 C16 1.396(6) .
C16 C17 1.383(6) .
C17 C18 1.393(6) .
C18 C19 1.375(6) .
C20 C25 1.384(6) .
C20 C21 1.391(6) .
C21 C22 1.401(6) .
C22 C23 1.391(6) .
C23 C24 1.381(7) .
C23 C26 1.528(6) .
C24 C25 1.378(6) .
C102 C103 1.401(6) .
C103 C104 1.371(6) .
C104 C105 1.393(6) .
C105 C106 1.379(6) .
C107 C112 1.372(6) .
C107 C108 1.390(6) .
C108 C109 1.395(6) .
C109 C110 1.400(6) .
C110 C111 1.383(6) .
C110 C113 1.515(6) .
C111 C112 1.376(6) .
C115 C116 1.393(6) .
C116 C117 1.376(6) .
C117 C118 1.395(7) .
C118 C119 1.360(7) .
C120 C121 1.394(6) .
C120 C125 1.395(6) .
C121 C122 1.385(6) .
C122 C123 1.381(6) .
C123 C124 1.395(6) .
C123 C126 1.506(6) .
C124 C125 1.392(6) .
C202 C203 1.394(6) .
C203 C204 1.375(6) .
C204 C205 1.384(6) .
C205 C206 1.378(6) .
C207 C208 1.384(6) .
C207 C212 1.393(6) .
C208 C209 1.401(6) .
C209 C210 1.373(6) .
C210 C211 1.387(6) .
C210 C213 1.520(6) .
C211 C212 1.385(6) .
C215 C216 1.404(6) .
C216 C217 1.379(6) .
C217 C218 1.390(6) .
C218 C219 1.368(6) .
C220 C225 1.381(6) .
C220 C221 1.385(6) .
C221 C222 1.403(6) .
C222 C223 1.375(6) .
C223 C224 1.390(7) .
C223 C226 1.520(6) .
C224 C225 1.388(6) .
C228 C229 1.401(6) .
C229 C230 1.376(6) .
C230 C231 1.390(6) .
C231 C232 1.370(6) .
C233 C238 1.386(6) .
C233 C234 1.390(6) .
C234 C235 1.390(6) .
C235 C236 1.383(6) .
C236 C237 1.393(6) .
C236 C239 1.513(6) .
C237 C238 1.386(6) .
C241 C242 1.402(6) .
C242 C243 1.366(6) .
C243 C244 1.384(6) .
C244 C245 1.377(6) .
C246 C247 1.380(6) .
C246 C251 1.382(6) .
C247 C248 1.387(6) .
C248 C249 1.391(6) .
C249 C250 1.392(6) .
C249 C252 1.515(6) .
C250 C251 1.383(6) .
